data_1570149
loop_
_publ_author_name
'Lai, Hanjian'
'Chen, Hui'
'Chen, Zi-Yi'
'Lang, Yongwen'
'Zhu, Yulin'
'Zhang, Shi-Tong'
'Lai, Xue'
'Tan, Pu'
'Zhang, Yuanzhu'
'Yang, Bing'
'Li, Gang'
'He, Feng'

_publ_section_title
;
 Exploring the significance of packing modes and 3D framework sizes and
 utilizing three chlorine-mediated acceptors and the &#x201C;like
 dissolves like&#x201D; approach for achieving an efficiency over 19%
;
_journal_issue 12
_journal_name_full 'Energy &amp; Environmental Science'
_journal_page_first 5944
_journal_page_last 5955
_journal_paper_doi 10.1039/D3EE01690K
_journal_volume 16
_journal_year 2023
_chemical_formula_moiety 'C59 H22 Cl2.615 N8 O2 S5, 0.333(C H2 Br2), C0.5 H0.947 Br, 1.385(Cl1)'
_chemical_formula_sum 'C60.83 H25.65 Br1.67 Cl4 N8 O2 S5'
_chemical_formula_weight 1335.80
_space_group_crystal_system monoclinic
_space_group_IT_number 15
_space_group_name_Hall '-C 2yc'
_space_group_name_H-M_alt 'C 1 2/c 1'
_atom_sites_solution_hydrogens geom
_audit_creation_date 2023-08-23
_audit_creation_method
;
Olex2 1.3
(compiled 2020.11.12 svn.r5f609507 for OlexSys, GUI svn.r6408)
;
_audit_update_record
;
2023-08-23 deposited with the CCDC.	2023-10-17 downloaded from the CCDC.
;
_cell_angle_alpha 90
_cell_angle_beta 101.855(9)
_cell_angle_gamma 90
_cell_formula_units_Z 8
_cell_length_a 24.068(5)
_cell_length_b 59.021(12)
_cell_length_c 13.648(3)
_cell_measurement_reflns_used 9620
_cell_measurement_temperature 100(2)
_cell_measurement_theta_max 55.48
_cell_measurement_theta_min 2.55
_cell_volume 18974(7)
_computing_molecular_graphics 'Olex2 1.3 (Dolomanov et al., 2009)'
_computing_publication_material 'Olex2 1.3 (Dolomanov et al., 2009)'
_computing_structure_refinement 'SHELXL 2018/3 (Sheldrick, 2015)'
_computing_structure_solution 'SHELXT 2018/2 (Sheldrick, 2018)'
_diffrn_ambient_temperature 100.0
_diffrn_measured_fraction_theta_full 0.997
_diffrn_measured_fraction_theta_max 0.990
_diffrn_measurement_device_type 'Bruker D8 Venture'
_diffrn_measurement_method '\f and \w scans'
_diffrn_radiation_type GaK\a
_diffrn_radiation_wavelength 1.34139
_diffrn_reflns_av_R_equivalents 0.0815
_diffrn_reflns_av_unetI/netI 0.0447
_diffrn_reflns_Laue_measured_fraction_full 0.997
_diffrn_reflns_Laue_measured_fraction_max 0.990
_diffrn_reflns_limit_h_max 27
_diffrn_reflns_limit_h_min -30
_diffrn_reflns_limit_k_max 73
_diffrn_reflns_limit_k_min -71
_diffrn_reflns_limit_l_max 17
_diffrn_reflns_limit_l_min -16
_diffrn_reflns_number 230978
_diffrn_reflns_point_group_measured_fraction_full 0.997
_diffrn_reflns_point_group_measured_fraction_max 0.990
_diffrn_reflns_theta_full 53.594
_diffrn_reflns_theta_max 57.151
_diffrn_reflns_theta_min 1.757
_diffrn_standards_number 0
_exptl_absorpt_coefficient_mu 2.148
_exptl_absorpt_correction_T_max 0.7495
_exptl_absorpt_correction_T_min 0.5608
_exptl_absorpt_correction_type multi-scan
_exptl_crystal_colour 'dark brown'
_exptl_crystal_density_diffrn 0.935
_exptl_crystal_description block
_exptl_crystal_F_000 5352
_exptl_crystal_size_max 0.4
_exptl_crystal_size_mid 0.2
_exptl_crystal_size_min 0.1
_refine_diff_density_max 1.473
_refine_diff_density_min -0.735
_refine_diff_density_rms 0.118
_refine_ls_extinction_method none
_refine_ls_goodness_of_fit_ref 0.985
_refine_ls_hydrogen_treatment constr
_refine_ls_matrix_type full
_refine_ls_number_parameters 758
_refine_ls_number_reflns 19349
_refine_ls_number_restraints 480
_refine_ls_restrained_S_all 1.022
_refine_ls_R_factor_all 0.2202
_refine_ls_R_factor_gt 0.1901
_refine_ls_shift/su_max 0.000
_refine_ls_shift/su_mean 0.000
_refine_ls_structure_factor_coef Fsqd
_refine_ls_weighting_details 'w=1/[\s^2^(Fo^2^)+(0.1000P)^2^+180.0000P] where P=(Fo^2^+2Fc^2^)/3'
_refine_ls_weighting_scheme calc
_refine_ls_wR_factor_gt 0.4027
_refine_ls_wR_factor_ref 0.4162
_reflns_Friedel_coverage 0.000
_reflns_number_gt 12122
_reflns_number_total 19349
_reflns_threshold_expression 'I > 2\s(I)'
_cod_data_source_file d3ee01690k2.cif
_cod_data_source_block c94_sq
_cod_depositor_comments 'Adding full bibliography for 1570145--1570149.cif.'
_cod_database_code 1570149
_shelx_shelxl_version_number 2018/3
_shelx_space_group_comment
;
The symmetry employed for this shelxl refinement is uniquely defined
by the following loop, which should always be used as a source of
symmetry information in preference to the above space-group names.
They are only intended as comments.
;
_shelx_estimated_absorpt_t_max 0.807
_shelx_estimated_absorpt_t_min 0.627
_olex2_refinement_description
;
1. Fixed Uiso
 At 1.2 times of:
  All C(H) groups, All C(H,H) groups
2. Restrained distances
 C16-C1
 1.4 with sigma of 0.02
 C53-C17
 1.4 with sigma of 0.02
 C37-C17 = C53-C31 = C22-C16 = C30-C26
 1.4 with sigma of 0.02
 C55-C40 = C55-C33
 1.54 with sigma of 0.02
 C27-C60
 1.54 with sigma of 0.02
 C61-C30 = C21-C31
 1.5 with sigma of 0.02
 C13-C2 = C13-C45 = C2-C34 = C23-C34 = C5-C35 = C5-C46 = C35-C32 = C56-C32
 1.4 with sigma of 0.02
 C35-C56
 -2.2 with sigma of 0.02
 C7-C19 = C43-C19 = C43-C39
 1.54 with sigma of 0.02
 C9-C40 = C55-C40 = C55-C33 = C57-C9 = C29-C57
 1.54 with sigma of 0.02
 Br4-C15
 1.8 with sigma of 0.02
 Br1-C15
 1.8 with sigma of 0.02
 C53-C41
 1.54 with sigma of 0.02
 C31-C17
 2.32 with sigma of 0.04
 C53-C37
 2.32 with sigma of 0.04
 C24-N3
 2.7 with sigma of 0.04
 S1-C18 \\sim S1-C22 \\sim S3-C42 \\sim S3-C17 \\sim S2-C31 \\sim S2-C37 \\sim
S5-C16 \\sim S5-C30
 with sigma of 0.02
 S4-N6 \\sim S4-N4
 with sigma of 0.02
 C26-C22 \\sim C21-C35 \\sim C2-C61
 with sigma of 0.02
 C21-C31 \\sim C61-C30
 with sigma of 0.02
 C53-C31 \\sim C37-C17 \\sim C22-C16 \\sim C30-C26
 with sigma of 0.02
 C56-C32 \\sim C23-C34
 with sigma of 0.02
 C2-C34 \\sim C35-C32
 with sigma of 0.02
 C13-C45 \\sim C5-C46
 with sigma of 0.02
 O2-C34 \\sim O1-C32
 with sigma of 0.01
 C51-C24 \\sim C24-C20 \\sim C58-C44 \\sim C11-C44
 with sigma of 0.02
 N7-C20 \\sim N3-C51 \\sim N2-C58 \\sim N5-C11
 with sigma of 0.02
 C60-C26 \\sim C53-C41
 with sigma of 0.02
 C17-C36 \\sim C37-C42
 with sigma of 0.02
 Cl8-C52 \\sim Cl6-C50 \\sim Cl4-C3 \\sim Cl1-C49
 with sigma of 0.02
 S4-N4 \\sim S4-N6
 with sigma of 0.02
 N6-C6 \\sim N4-C4
 with sigma of 0.02
 C20-N3 \\sim N7-C51
 with sigma of 0.02
3. Rigid bond restraints
 C55, C33
 with sigma for 1-2 distances of 0.01 and sigma for 1-3 distances of 0.01
 C38, C19
 with sigma for 1-2 distances of 0.01 and sigma for 1-3 distances of 0.01
 C60, C27
 with sigma for 1-2 distances of 0.005 and sigma for 1-3 distances of 0.005
 C19, C43
 with sigma for 1-2 distances of 0.01 and sigma for 1-3 distances of 0.01
4. Uiso/Uaniso restraints and constraints
C17 \\sim C37 \\sim C36 \\sim C42: within 2A with sigma of 0.04 and sigma for
terminal atoms of 0.08 within 2A
C52 \\sim C54 \\sim C56 \\sim C46 \\sim C50 \\sim C48: within 2A with sigma of
0.04 and sigma for terminal atoms of 0.08 within 2A
C3 \\sim C49 \\sim C25 \\sim C45 \\sim C23 \\sim C47 \\sim C52 \\sim C54 \\sim
C56 \\sim C46 \\sim C48 \\sim C50: within 2A with sigma of 0.04 and sigma for
terminal atoms of 0.08 within 2A
C24 \\sim C51 \\sim N3 \\sim C20 \\sim N7: within 2A with sigma of 0.04 and
sigma for terminal atoms of 0.08 within 2A
C55 \\sim C33 \\sim C9 \\sim C57 \\sim C29 \\sim C40 \\sim C7 \\sim C19 \\sim
C43 \\sim C39: within 2A with sigma of 0.04 and sigma for terminal atoms of
0.08 within 2A
Uanis(C31) \\sim Ueq: with sigma of 0.1 and sigma for terminal atoms of 0.2
Uanis(C35) \\sim Ueq, Uanis(C5) \\sim Ueq, Uanis(C46) \\sim Ueq, Uanis(C56)
\\sim Ueq, Uanis(C32) \\sim Ueq: with sigma of 0.1 and sigma for terminal atoms
of 0.2
Uanis(C54) \\sim Ueq, Uanis(C52) \\sim Ueq, Uanis(C48) \\sim Ueq, Uanis(C46)
\\sim Ueq, Uanis(C56) \\sim Ueq, Uanis(C50) \\sim Ueq, Uanis(Cl8) \\sim Ueq,
Uanis(Cl6) \\sim Ueq, Uanis(C32) \\sim Ueq, Uanis(C35) \\sim Ueq, Uanis(C5)
\\sim Ueq, Uanis(C24) \\sim Ueq, Uanis(C20) \\sim Ueq, Uanis(N7) \\sim Ueq,
Uanis(C51) \\sim Ueq, Uanis(N3) \\sim Ueq, Uanis(C21) \\sim Ueq: with sigma of
0.05 and sigma for terminal atoms of 0.1
Uanis(Cl6) \\sim Ueq, Uanis(Cl8) \\sim Ueq, Uanis(Cl4) \\sim Ueq, Uanis(Cl1)
\\sim Ueq: with sigma of 0.05 and sigma for terminal atoms of 0.1
Uanis(C49) \\sim Ueq, Uanis(C3) \\sim Ueq, Uanis(C47) \\sim Ueq, Uanis(C23)
\\sim Ueq, Uanis(C45) \\sim Ueq, Uanis(C25) \\sim Ueq: with sigma of 0.01 and
sigma for terminal atoms of 0.02
Uanis(C25) \\sim Ueq, Uanis(C45) \\sim Ueq, Uanis(C23) \\sim Ueq, Uanis(C47)
\\sim Ueq, Uanis(C3) \\sim Ueq, Uanis(C49) \\sim Ueq: with sigma of 0.05 and
sigma for terminal atoms of 0.1
Uanis(N7) \\sim Ueq, Uanis(C20) \\sim Ueq, Uanis(C24) \\sim Ueq, Uanis(C51)
\\sim Ueq, Uanis(N3) \\sim Ueq: with sigma of 0.05 and sigma for terminal atoms
of 0.1
Uanis(C24) \\sim Ueq, Uanis(C20) \\sim Ueq, Uanis(N7) \\sim Ueq, Uanis(C51)
\\sim Ueq, Uanis(N3) \\sim Ueq: with sigma of 0.01 and sigma for terminal atoms
of 0.02
Uanis(N5) \\sim Ueq, Uanis(C11) \\sim Ueq, Uanis(N2) \\sim Ueq, Uanis(C58)
\\sim Ueq: with sigma of 0.01 and sigma for terminal atoms of 0.02
Uanis(C56) \\sim Ueq, Uanis(C46) \\sim Ueq, Uanis(C48) \\sim Ueq, Uanis(C50)
\\sim Ueq, Uanis(C52) \\sim Ueq, Uanis(C54) \\sim Ueq: with sigma of 0.01 and
sigma for terminal atoms of 0.02
Uanis(C7) \\sim Ueq, Uanis(C29) \\sim Ueq: with sigma of 0.01 and sigma for
terminal atoms of 0.02
Uanis(O1) \\sim Ueq, Uanis(C32) \\sim Ueq, Uanis(C35) \\sim Ueq, Uanis(O2)
\\sim Ueq: with sigma of 0.01 and sigma for terminal atoms of 0.02
Uanis(C5) \\sim Ueq: with sigma of 0.01 and sigma for terminal atoms of 0.02
Uanis(C27) \\sim Ueq: with sigma of 0.01 and sigma for terminal atoms of 0.02
Uanis(C60) \\sim Ueq: with sigma of 0.01 and sigma for terminal atoms of 0.02
5. Others
 Sof(Cl8)=1-FVAR(1)
 Sof(Cl5)=FVAR(1)
 Sof(Cl6)=1-FVAR(2)
 Sof(Cl2)=FVAR(2)
 Sof(Cl1)=1-FVAR(3)
 Sof(Cl3)=FVAR(3)
 Sof(Cl4)=1-FVAR(4)
 Sof(Cl7)=FVAR(4)
 Sof(Br2)=1-FVAR(5)
 Sof(Br3)=Sof(H59A)=Sof(H59B)=FVAR(5)
 Fixed Sof: Br1(0.33333) Br4(0.33333) C15(0.33333) H15A(0.33333) H15B(0.33333)
6.a Ternary CH refined with riding coordinates:
 C40(H40), C19(H19)
6.b Secondary CH2 refined with riding coordinates:
 C28(H28A,H28B), C38(H38A,H38B), C60(H60A,H60B), C9(H9A,H9B), C43(H43A,H43B),
 C55(H55A,H55B), C57(H57A,H57B), C59(H59A,H59B), C15(H15A,H15B)
6.c Aromatic/amide H refined with riding coordinates:
 C48(H48), C54(H54), C61(H61), C21(H21), C47(H47), C25(H25)
6.d Fitted hexagon refined as free rotating group:
 C4(C6,C8,C10,C12,C14), C46(C48,C50,C52,C54,C56), C45(C23,C47,C3,C49,C25)
;
_smtbx_masks_void_probe_radius 1.2
_smtbx_masks_void_truncation_radius 1.2
_platon_squeeze_void_probe_radius 1.20
_olex2_submission_special_instructions 'No special instructions were received'

loop_
_space_group_symop_operation_xyz
'x, y, z'
'-x, y, -z+1/2'
'x+1/2, y+1/2, z'
'-x+1/2, y+1/2, -z+1/2'
'-x, -y, -z'
'x, -y, z-1/2'
'-x+1/2, -y+1/2, -z'
'x+1/2, -y+1/2, z-1/2'

loop_
_atom_site_label
_atom_site_type_symbol
_atom_site_fract_x
_atom_site_fract_y
_atom_site_fract_z
_atom_site_U_iso_or_equiv
_atom_site_adp_type
_atom_site_occupancy
_atom_site_site_symmetry_order
_atom_site_calc_flag
_atom_site_refinement_flags_posn
_atom_site_refinement_flags_adp
_atom_site_refinement_flags_occupancy
_atom_site_disorder_assembly
_atom_site_disorder_group
S1 S 0.10535(10) 0.74533(3) 0.63276(15) 0.0913(6) Uani 1 1 d D . . . .
S4 S -0.09508(11) 0.71379(5) 0.61489(17) 0.1070(7) Uani 1 1 d D . . . .
S5 S 0.26849(11) 0.71861(5) 0.63748(18) 0.1126(8) Uani 1 1 d D . . . .
S3 S -0.09671(14) 0.62643(5) 0.6116(2) 0.1329(11) Uani 1 1 d D . . . .
S2 S 0.02644(17) 0.57464(4) 0.62096(19) 0.1509(14) Uani 1 1 d D . . . .
Cl1 Cl 0.64088(17) 0.74707(12) 0.6132(3) 0.132(2) Uani 0.683(11) 1 d D U P A 1
Cl4 Cl 0.6033(2) 0.69627(13) 0.6176(5) 0.142(3) Uani 0.643(14) 1 d D U P A 1
Cl6 Cl 0.0655(4) 0.42034(6) 0.6372(4) 0.161(4) Uani 0.653(10) 1 d D U P B 1
Cl8 Cl 0.1733(4) 0.45187(10) 0.6828(5) 0.183(4) Uani 0.636(12) 1 d D U P C 1
N1 N 0.1439(4) 0.68188(11) 0.6387(5) 0.101(2) Uani 1 1 d . . . . .
N4 N -0.0295(3) 0.72093(11) 0.6220(4) 0.0932(18) Uani 1 1 d D . . . .
N6 N -0.0877(3) 0.68658(14) 0.6157(5) 0.115(3) Uani 1 1 d D . . . .
N8 N 0.0638(4) 0.63497(12) 0.6256(5) 0.102(2) Uani 1 1 d . . . . .
O1 O 0.0755(5) 0.53479(12) 0.6455(6) 0.169(3) Uani 1 1 d D U . . .
C1 C 0.1525(4) 0.70576(14) 0.6400(5) 0.091(2) Uani 1 1 d D . . . .
C4 C 0.0010(2) 0.70125(8) 0.6249(4) 0.095(2) Uani 1 1 d DG . . . .
C6 C -0.03223(19) 0.68188(10) 0.6207(4) 0.097(2) Uani 1 1 d DG . . . .
C8 C -0.0073(3) 0.66060(8) 0.6225(4) 0.102(3) Uani 1 1 d G . . . .
C10 C 0.0508(3) 0.65868(7) 0.6284(4) 0.094(2) Uani 1 1 d G . . . .
C12 C 0.08409(19) 0.67805(9) 0.6326(4) 0.090(2) Uani 1 1 d G . . . .
C14 C 0.0592(2) 0.69934(7) 0.6309(4) 0.087(2) Uani 1 1 d G . . . .
C16 C 0.1975(3) 0.72113(14) 0.6402(6) 0.094(2) Uani 1 1 d D . . . .
N2 N 0.3340(5) 0.81638(17) 0.5925(7) 0.141(3) Uani 1 1 d D U . . .
C18 C 0.1015(4) 0.71622(12) 0.6323(5) 0.0825(19) Uani 1 1 d D . . . .
C20 C -0.1492(6) 0.50184(19) 0.5757(8) 0.118(3) Uani 1 1 d D U . . .
C22 C 0.1773(3) 0.74331(13) 0.6368(5) 0.095(2) Uani 1 1 d D . . . .
C24 C -0.1016(5) 0.49039(16) 0.5909(7) 0.107(3) Uani 1 1 d D U . . .
C26 C 0.2204(4) 0.75895(15) 0.6330(6) 0.104(3) Uani 1 1 d D . . . .
C28 C 0.1160(5) 0.62212(15) 0.6213(6) 0.111(3) Uani 1 1 d . . . . .
H28A H 0.115288 0.608048 0.660452 0.133 Uiso 1 1 calc R U . . .
H28B H 0.148654 0.631192 0.656652 0.133 Uiso 1 1 calc R U . . .
C30 C 0.2725(4) 0.74815(15) 0.6314(6) 0.112(3) Uani 1 1 d D . . . .
C32 C 0.0328(5) 0.51940(15) 0.6337(7) 0.115(3) Uani 1 1 d D U . . .
C34 C 0.4004(4) 0.7317(3) 0.6246(8) 0.148(5) Uani 1 1 d D . . . .
C36 C 0.0136(5) 0.62368(16) 0.6207(6) 0.109(3) Uani 1 1 d D U . . .
C38 C 0.1953(4) 0.66789(15) 0.6507(8) 0.122(3) Uani 1 1 d . U . . .
H38A H 0.224423 0.676561 0.624893 0.146 Uiso 1 1 calc R U . . .
H38B H 0.186172 0.654270 0.608040 0.146 Uiso 1 1 calc R U . . .
O2 O 0.3759(4) 0.7114(2) 0.6275(9) 0.189(4) Uani 1 1 d D U . . .
C40 C 0.1287(7) 0.6153(3) 0.5194(9) 0.176(5) Uani 1 1 d D U . . .
H40 H 0.097782 0.603941 0.497980 0.212 Uiso 1 1 calc R U . . .
C42 C -0.0307(4) 0.63897(15) 0.6199(6) 0.112(3) Uani 1 1 d D U . . .
C44 C 0.4223(4) 0.7905(2) 0.6174(6) 0.115(3) Uani 1 1 d D . . . .
C46 C -0.0003(3) 0.48280(16) 0.6201(5) 0.128(3) Uani 1 1 d DG U . . .
C48 C 0.0056(4) 0.45938(15) 0.6204(6) 0.187(5) Uani 1 1 d G U . . .
H48 H -0.027063 0.449960 0.607304 0.224 Uiso 1 1 calc R U . . .
C50 C 0.0595(5) 0.44973(10) 0.6400(6) 0.140(4) Uani 1 1 d DG U . . .
C52 C 0.1073(3) 0.46351(16) 0.6592(6) 0.200(6) Uani 1 1 d DG U . . .
C54 C 0.1013(4) 0.48693(15) 0.6588(6) 0.136(3) Uani 1 1 d G U . . .
H54 H 0.134031 0.496349 0.671969 0.164 Uiso 1 1 calc R U . . .
C56 C 0.0475(5) 0.49658(10) 0.6393(6) 0.167(5) Uani 1 1 d DG U . . .
C58 C 0.3788(6) 0.8052(2) 0.6071(9) 0.127(4) Uani 1 1 d D U . . .
C60 C 0.2054(5) 0.78568(16) 0.6278(8) 0.139(3) Uani 1 1 d D U . . .
H60A H 0.241148 0.791746 0.668608 0.167 Uiso 1 1 calc R U . . .
H60B H 0.208571 0.788896 0.557932 0.167 Uiso 1 1 calc R U . . .
C61 C 0.3234(4) 0.76060(19) 0.6242(6) 0.119(3) Uani 1 1 d D . . . .
H61 H 0.317704 0.776513 0.618284 0.142 Uiso 1 1 calc R U . . .
C31 C -0.0401(5) 0.56201(16) 0.6143(8) 0.149(6) Uani 1 1 d D U . . .
C2 C 0.3789(4) 0.7539(2) 0.6243(6) 0.125(4) Uani 1 1 d D . . . .
C33 C 0.0964(8) 0.6222(2) 0.3254(8) 0.212(8) Uani 1 1 d D U . . .
C17 C -0.0661(4) 0.60067(16) 0.6127(7) 0.138(4) Uani 1 1 d D U . . .
C35 C -0.0267(5) 0.5200(2) 0.6116(9) 0.140(4) Uani 1 1 d D U . . .
C9 C 0.1807(7) 0.5997(3) 0.5280(13) 0.229(8) Uani 1 1 d D U . . .
H9A H 0.213523 0.609950 0.548545 0.275 Uiso 1 1 calc R U . . .
H9B H 0.180898 0.595430 0.457864 0.275 Uiso 1 1 calc R U . . .
C37 C -0.0068(5) 0.60040(13) 0.6177(6) 0.127(4) Uani 1 1 d D U . . .
C19 C 0.2227(6) 0.6597(2) 0.7631(11) 0.187(6) Uani 1 1 d D U . . .
H19 H 0.196055 0.648520 0.784070 0.224 Uiso 1 1 calc R U . . .
C39 C 0.2503(8) 0.6709(4) 0.9420(10) 0.241(9) Uani 1 1 d D U . . .
C5 C -0.0497(5) 0.4951(2) 0.6061(9) 0.146(4) Uani 1 1 d D U . . .
N5 N 0.5108(5) 0.8175(2) 0.6228(7) 0.185(5) Uani 1 1 d D U . . .
C41 C -0.1530(6) 0.5731(2) 0.6056(13) 0.217(8) Uani 1 1 d D . . . .
C21 C -0.0573(7) 0.53868(17) 0.6094(8) 0.155(5) Uani 1 1 d D U . . .
H21 H -0.096908 0.536255 0.603652 0.186 Uiso 1 1 calc R U . . .
N3 N -0.1283(9) 0.4468(2) 0.5826(14) 0.281(8) Uani 1 1 d D U . . .
C43 C 0.2329(7) 0.6781(3) 0.8385(11) 0.220(7) Uani 1 1 d D U . . .
H43A H 0.262605 0.688205 0.822457 0.264 Uiso 1 1 calc R U . . .
H43B H 0.197673 0.687077 0.831978 0.264 Uiso 1 1 calc R U . . .
C11 C 0.4706(6) 0.8046(2) 0.6204(9) 0.156(4) Uani 1 1 d D U . . .
C45 C 0.4757(3) 0.75297(14) 0.6197(5) 0.118(3) Uani 1 1 d DG U . . .
C23 C 0.4597(3) 0.73034(17) 0.6204(6) 0.154(4) Uani 1 1 d DG U . . .
C47 C 0.4997(4) 0.71337(12) 0.6195(6) 0.150(4) Uani 1 1 d G U . . .
H47 H 0.488753 0.697904 0.620030 0.180 Uiso 1 1 calc R U . D 1
C3 C 0.5555(3) 0.71901(14) 0.6180(6) 0.164(5) Uani 1 1 d DG U . A 1
C49 C 0.5715(3) 0.74163(17) 0.6172(6) 0.120(3) Uani 1 1 d DG U . A 1
C25 C 0.5316(4) 0.75861(12) 0.6181(5) 0.167(5) Uani 1 1 d G U . . .
H25 H 0.542493 0.774074 0.617605 0.200 Uiso 1 1 calc R U . A 1
C51 C -0.1204(7) 0.4678(2) 0.5831(14) 0.210(7) Uani 1 1 d D U . . .
C13 C 0.4297(5) 0.7674(2) 0.6216(7) 0.160(5) Uani 1 1 d D . . . .
C53 C -0.0866(6) 0.5771(2) 0.6082(10) 0.191(8) Uani 1 1 d D . . . .
C27 C 0.1625(9) 0.8055(4) 0.644(2) 0.334(12) Uani 1 1 d D U . . .
C55 C 0.1156(8) 0.6309(3) 0.4348(9) 0.223(7) Uani 1 1 d D U . . .
H55A H 0.149747 0.640385 0.436721 0.268 Uiso 1 1 calc R U . . .
H55B H 0.085378 0.641191 0.447995 0.268 Uiso 1 1 calc R U . . .
N7 N -0.1926(6) 0.5141(2) 0.5583(11) 0.211(6) Uani 1 1 d D U . . .
Br1 Br 0.20189(14) 0.64353(6) 0.1702(3) 0.1216(10) Uani 0.3333 1 d D . P E 1
Br4 Br 0.15884(14) 0.69499(5) 0.1509(2) 0.1068(9) Uani 0.3333 1 d D . P E 1
Br2 Br 0.0654(5) 0.78322(8) 0.8483(3) 0.193(3) Uani 0.526(12) 1 d . . P F 1
Br3 Br 0.0131(5) 0.79050(12) 0.8609(5) 0.208(4) Uani 0.474(12) 1 d . . P F 2
C7 C 0.2814(7) 0.6453(3) 0.7468(12) 0.234(8) Uani 1 1 d D U . . .
C57 C 0.2002(12) 0.5759(4) 0.5929(17) 0.328(12) Uani 1 1 d D U . . .
H57A H 0.200510 0.582860 0.658977 0.393 Uiso 1 1 calc R U . . .
H57B H 0.162171 0.568797 0.575476 0.393 Uiso 1 1 calc R U . . .
C29 C 0.2328(13) 0.5524(5) 0.640(3) 0.365(15) Uani 1 1 d D U . . .
C59 C 0.000000 0.7748(3) 0.750000 0.136(5) Uani 1 2 d S T P . .
H59A H 0.033123 0.764890 0.749783 0.163 Uiso 0.474(12) 1 calc R U P F 2
H59B H -0.033124 0.764890 0.750222 0.163 Uiso 0.474(12) 1 calc R U P F 2
C15 C 0.1467(10) 0.6644(3) 0.138(2) 0.130(11) Uani 0.3333 1 d D . P E 1
H15A H 0.117673 0.660718 0.177028 0.156 Uiso 0.3333 1 calc R U P E 1
H15B H 0.128898 0.661768 0.066611 0.156 Uiso 0.3333 1 calc R U P E 1
Cl2 Cl 0.1452(9) 0.41979(14) 0.6662(8) 0.195(9) Uani 0.347(10) 1 d . . P B 2
Cl5 Cl 0.2430(8) 0.45601(14) 0.7021(9) 0.183(8) Uani 0.364(12) 1 d . . P C 2
Cl3 Cl 0.6365(4) 0.7723(3) 0.6360(6) 0.160(9) Uani 0.317(11) 1 d . . P A 2
Cl7 Cl 0.6136(4) 0.7197(4) 0.6344(8) 0.189(11) Uani 0.357(14) 1 d . . P A 2

loop_
_atom_site_aniso_label
_atom_site_aniso_U_11
_atom_site_aniso_U_22
_atom_site_aniso_U_33
_atom_site_aniso_U_23
_atom_site_aniso_U_13
_atom_site_aniso_U_12
S1 0.1124(15) 0.0824(12) 0.0794(12) -0.0088(9) 0.0204(10) -0.0160(10)
S4 0.1146(17) 0.1243(19) 0.0803(13) 0.0072(12) 0.0157(11) -0.0126(14)
S5 0.1087(17) 0.131(2) 0.0973(15) -0.0127(13) 0.0191(12) -0.0153(14)
S3 0.167(3) 0.132(2) 0.1052(18) -0.0251(15) 0.0409(17) -0.066(2)
S2 0.291(4) 0.0828(14) 0.0958(16) -0.0241(12) 0.079(2) -0.058(2)
Cl1 0.107(3) 0.173(6) 0.113(3) 0.019(3) 0.019(2) -0.011(3)
Cl4 0.124(3) 0.148(6) 0.153(4) 0.013(4) 0.026(3) 0.026(3)
Cl6 0.292(10) 0.072(2) 0.130(4) 0.021(2) 0.071(4) 0.017(3)
Cl8 0.264(11) 0.120(4) 0.162(5) 0.021(3) 0.035(5) 0.064(5)
N1 0.153(7) 0.069(4) 0.076(4) -0.014(3) 0.011(4) -0.001(4)
N4 0.109(5) 0.103(5) 0.062(3) 0.004(3) 0.005(3) -0.013(4)
N6 0.113(6) 0.168(8) 0.064(4) -0.016(4) 0.016(4) -0.032(5)
N8 0.143(6) 0.091(5) 0.074(4) -0.011(3) 0.027(4) -0.024(5)
O1 0.295(10) 0.101(5) 0.133(6) -0.013(4) 0.099(6) -0.026(6)
C1 0.113(6) 0.098(5) 0.063(4) -0.012(4) 0.016(4) -0.013(5)
C4 0.120(7) 0.105(6) 0.056(4) -0.009(4) 0.011(4) -0.031(5)
C6 0.121(7) 0.104(6) 0.064(4) -0.010(4) 0.015(4) -0.029(5)
C8 0.138(8) 0.102(6) 0.062(4) -0.009(4) 0.013(5) -0.036(6)
C10 0.142(7) 0.072(4) 0.065(4) -0.014(3) 0.017(4) -0.016(5)
C12 0.104(6) 0.098(6) 0.064(4) -0.018(4) 0.012(4) -0.022(5)
C14 0.110(6) 0.087(5) 0.061(4) -0.018(3) 0.012(4) -0.021(4)
C16 0.100(6) 0.105(6) 0.076(5) -0.008(4) 0.016(4) -0.014(5)
N2 0.181(9) 0.138(7) 0.110(6) -0.021(5) 0.049(6) -0.082(7)
C18 0.102(5) 0.084(5) 0.060(4) -0.017(3) 0.014(4) -0.014(4)
C20 0.142(7) 0.112(6) 0.104(6) 0.001(5) 0.033(6) -0.037(6)
C22 0.117(6) 0.099(6) 0.067(4) -0.012(4) 0.016(4) -0.024(5)
C24 0.143(7) 0.091(5) 0.092(5) -0.005(4) 0.033(5) -0.043(5)
C26 0.120(7) 0.108(6) 0.083(5) -0.016(4) 0.019(5) -0.024(5)
C28 0.163(9) 0.085(5) 0.086(6) -0.010(4) 0.026(6) -0.027(6)
C30 0.097(6) 0.156(9) 0.078(5) -0.006(5) 0.011(4) -0.039(6)
C32 0.184(8) 0.087(5) 0.081(5) -0.005(4) 0.039(5) -0.003(5)
C34 0.111(9) 0.244(17) 0.087(7) 0.006(9) 0.014(6) 0.062(11)
C36 0.163(9) 0.098(6) 0.067(4) -0.015(4) 0.027(5) -0.046(6)
C38 0.117(7) 0.083(6) 0.163(8) -0.031(6) 0.025(6) -0.010(5)
O2 0.137(7) 0.224(10) 0.208(9) 0.012(8) 0.039(6) 0.004(7)
C40 0.241(15) 0.177(12) 0.115(9) -0.019(8) 0.043(10) 0.022(11)
C42 0.165(9) 0.108(7) 0.064(4) -0.017(4) 0.021(5) -0.036(6)
C44 0.111(7) 0.172(10) 0.064(5) -0.019(6) 0.023(5) -0.048(7)
C46 0.187(8) 0.116(6) 0.085(5) 0.013(5) 0.037(5) 0.017(6)
C48 0.221(9) 0.173(9) 0.165(8) 0.004(7) 0.039(7) 0.006(8)
C50 0.182(8) 0.128(7) 0.115(6) 0.015(5) 0.046(6) 0.010(6)
C52 0.239(10) 0.198(9) 0.164(9) 0.007(8) 0.040(8) 0.007(8)
C54 0.206(8) 0.118(6) 0.090(5) 0.001(5) 0.042(6) 0.029(6)
C56 0.203(9) 0.184(9) 0.123(7) 0.007(7) 0.052(7) 0.019(8)
C58 0.150(8) 0.128(7) 0.103(6) -0.006(5) 0.026(6) -0.017(6)
C60 0.175(7) 0.114(6) 0.128(7) 0.003(5) 0.028(6) -0.070(5)
C61 0.130(8) 0.150(9) 0.072(5) -0.001(5) 0.010(5) -0.034(7)
C31 0.269(16) 0.097(7) 0.103(7) -0.030(6) 0.087(9) -0.092(9)
C2 0.102(7) 0.204(12) 0.067(5) -0.001(6) 0.014(5) -0.054(8)
C33 0.42(2) 0.148(10) 0.098(7) -0.013(7) 0.112(11) 0.052(13)
C17 0.153(9) 0.182(11) 0.087(6) -0.010(6) 0.045(6) -0.065(9)
C35 0.174(8) 0.133(7) 0.118(7) 0.009(6) 0.044(6) -0.008(7)
C9 0.205(15) 0.263(18) 0.209(15) -0.101(13) 0.016(12) 0.049(14)
C37 0.226(12) 0.084(5) 0.078(5) -0.018(4) 0.048(7) -0.033(7)
C19 0.193(12) 0.124(9) 0.201(11) -0.039(8) -0.060(10) 0.037(9)
C39 0.238(17) 0.35(2) 0.100(9) 0.011(12) -0.055(10) 0.087(16)
C5 0.175(8) 0.157(8) 0.111(6) -0.008(6) 0.043(6) -0.017(7)
N5 0.194(9) 0.254(12) 0.108(6) -0.029(7) 0.034(6) -0.106(9)
C41 0.244(16) 0.170(12) 0.264(18) -0.077(12) 0.120(14) -0.152(12)
C21 0.259(15) 0.114(8) 0.105(8) -0.023(6) 0.069(9) -0.034(9)
N3 0.399(17) 0.207(12) 0.254(13) 0.004(11) 0.107(12) -0.089(12)
C43 0.193(14) 0.200(14) 0.242(17) -0.076(12) -0.017(12) 0.058(11)
C11 0.175(8) 0.179(8) 0.114(7) -0.012(6) 0.028(6) -0.040(7)
C45 0.111(6) 0.151(7) 0.087(5) -0.004(5) 0.009(5) -0.013(6)
C23 0.168(8) 0.163(8) 0.129(7) 0.002(6) 0.026(6) 0.010(7)
C47 0.139(7) 0.181(8) 0.132(7) 0.000(6) 0.031(6) 0.007(7)
C3 0.158(8) 0.181(8) 0.157(8) 0.006(7) 0.040(7) 0.002(7)
C49 0.111(6) 0.145(7) 0.100(5) -0.001(5) 0.015(5) -0.011(5)
C25 0.187(8) 0.201(9) 0.116(7) 0.010(6) 0.037(7) -0.009(7)
C51 0.239(10) 0.195(10) 0.198(10) 0.003(8) 0.051(8) -0.036(8)
C13 0.229(16) 0.195(14) 0.051(5) -0.006(7) 0.016(7) -0.064(12)
C53 0.30(2) 0.155(12) 0.137(10) -0.053(10) 0.094(13) -0.130(14)
C27 0.219(15) 0.44(2) 0.38(2) -0.026(16) 0.149(15) 0.077(13)
C55 0.36(2) 0.182(13) 0.136(10) -0.025(10) 0.072(12) 0.082(14)
N7 0.238(12) 0.177(10) 0.222(12) -0.017(9) 0.058(10) -0.057(9)
Br1 0.108(2) 0.121(2) 0.136(3) 0.0211(19) 0.0260(19) 0.0203(18)
Br4 0.124(2) 0.110(2) 0.0816(16) 0.0029(14) 0.0104(15) 0.0006(17)
Br2 0.272(9) 0.176(3) 0.129(2) -0.046(2) 0.033(3) -0.056(4)
Br3 0.252(9) 0.181(4) 0.175(4) -0.002(3) 0.008(4) -0.072(5)
C7 0.288(14) 0.163(10) 0.204(12) -0.044(9) -0.063(11) 0.123(10)
C57 0.41(3) 0.30(2) 0.24(2) 0.102(18) 0.00(2) -0.07(2)
C29 0.34(2) 0.39(2) 0.38(2) -0.031(17) 0.114(16) 0.055(17)
C59 0.103(10) 0.140(13) 0.158(14) 0.000 0.015(9) 0.000
C15 0.14(3) 0.087(17) 0.14(2) 0.010(16) -0.02(2) 0.040(17)
Cl2 0.38(3) 0.079(5) 0.144(8) -0.003(4) 0.100(11) -0.045(8)
Cl5 0.29(2) 0.097(5) 0.179(10) 0.019(5) 0.088(11) 0.002(7)
Cl3 0.102(6) 0.30(2) 0.078(5) 0.053(8) 0.015(4) -0.030(8)
Cl7 0.107(6) 0.32(3) 0.144(8) -0.018(10) 0.026(5) 0.054(10)

loop_
_atom_type_symbol
_atom_type_description
_atom_type_scat_dispersion_real
_atom_type_scat_dispersion_imag
_atom_type_scat_source
C C 0.0137 0.0067 'International Tables Vol C Tables 4.2.6.8 and 6.1.1.4'
H H 0.0000 0.0000 'International Tables Vol C Tables 4.2.6.8 and 6.1.1.4'
Br Br -0.9338 1.0006 'International Tables Vol C Tables 4.2.6.8 and 6.1.1.4'
Cl Cl 0.3281 0.5435 'International Tables Vol C Tables 4.2.6.8 and 6.1.1.4'
N N 0.0241 0.0134 'International Tables Vol C Tables 4.2.6.8 and 6.1.1.4'
O O 0.0389 0.0241 'International Tables Vol C Tables 4.2.6.8 and 6.1.1.4'
S S 0.2925 0.4295 'International Tables Vol C Tables 4.2.6.8 and 6.1.1.4'

loop_
_geom_angle_atom_site_label_1
_geom_angle_atom_site_label_2
_geom_angle_atom_site_label_3
_geom_angle
_geom_angle_site_symmetry_1
_geom_angle_site_symmetry_3
_geom_angle_publ_flag
C18 S1 C22 89.1(4) . . ?
N6 S4 N4 98.9(4) . . ?
C16 S5 C30 88.8(4) . . ?
C17 S3 C42 89.5(5) . . ?
C37 S2 C31 87.6(6) . . ?
C1 N1 C12 107.3(6) . . ?
C1 N1 C38 116.0(8) . . ?
C12 N1 C38 136.6(7) . . ?
C4 N4 S4 107.0(5) . . ?
C6 N6 S4 108.0(5) . . ?
C10 N8 C28 133.8(7) . . ?
C36 N8 C10 106.3(8) . . ?
C36 N8 C28 119.8(8) . . ?
C16 C1 N1 138.3(9) . . ?
C18 C1 N1 108.8(7) . . ?
C18 C1 C16 112.8(7) . . ?
N4 C4 C6 113.3(5) . . ?
N4 C4 C14 126.7(5) . . ?
C6 C4 C14 120.0 . . ?
N6 C6 C4 112.8(5) . . ?
N6 C6 C8 127.2(5) . . ?
C4 C6 C8 120.0 . . ?
C6 C8 C42 131.1(6) . . ?
C10 C8 C6 120.0 . . ?
C10 C8 C42 108.9(6) . . ?
C8 C10 N8 107.4(5) . . ?
C8 C10 C12 120.0 . . ?
C12 C10 N8 132.5(5) . . ?
C10 C12 N1 133.7(5) . . ?
C14 C12 N1 106.3(5) . . ?
C14 C12 C10 120.0 . . ?
C4 C14 C18 130.8(5) . . ?
C12 C14 C4 120.0 . . ?
C12 C14 C18 109.1(5) . . ?
C1 C16 S5 135.0(7) . . ?
C22 C16 S5 114.8(6) . . ?
C22 C16 C1 110.1(7) . . ?
C1 C18 S1 114.0(6) . . ?
C1 C18 C14 108.4(6) . . ?
C14 C18 S1 137.5(6) . . ?
N7 C20 C24 175.2(12) . . ?
C16 C22 S1 113.9(6) . . ?
C16 C22 C26 111.6(7) . . ?
C26 C22 S1 134.4(7) . . ?
C20 C24 C51 102.8(12) . . ?
C5 C24 C20 136.2(10) . . ?
C5 C24 C51 121.0(13) . . ?
C22 C26 C30 111.7(8) . . ?
C22 C26 C60 119.2(8) . . ?
C30 C26 C60 129.1(8) . . ?
N8 C28 H28A 107.3 . . ?
N8 C28 H28B 107.3 . . ?
N8 C28 C40 119.9(9) . . ?
H28A C28 H28B 106.9 . . ?
C40 C28 H28A 107.3 . . ?
C40 C28 H28B 107.3 . . ?
C26 C30 S5 113.1(6) . . ?
C26 C30 C61 122.5(9) . . ?
C61 C30 S5 124.4(8) . . ?
O1 C32 C56 117.6(10) . . ?
O1 C32 C35 136.3(10) . . ?
C56 C32 C35 106.0(10) . . ?
O2 C34 C2 131.9(10) . . ?
O2 C34 C23 113.4(11) . . ?
C2 C34 C23 114.7(12) . . ?
N8 C36 C42 110.6(8) . . ?
N8 C36 C37 138.5(10) . . ?
C42 C36 C37 111.0(8) . . ?
N1 C38 H38A 108.2 . . ?
N1 C38 H38B 108.2 . . ?
N1 C38 C19 116.5(9) . . ?
H38A C38 H38B 107.3 . . ?
C19 C38 H38A 108.2 . . ?
C19 C38 H38B 108.2 . . ?
C28 C40 H40 99.5 . . ?
C28 C40 C9 113.4(12) . . ?
C9 C40 H40 99.5 . . ?
C55 C40 C28 119.9(11) . . ?
C55 C40 H40 99.5 . . ?
C55 C40 C9 118.7(15) . . ?
C8 C42 S3 138.8(8) . . ?
C8 C42 C36 106.8(8) . . ?
C36 C42 S3 114.4(6) . . ?
C58 C44 C11 103.7(13) . . ?
C58 C44 C13 137.6(10) . . ?
C13 C44 C11 118.7(12) . . ?
C48 C46 C56 120.0 . . ?
C5 C46 C48 127.7(9) . . ?
C5 C46 C56 112.2(9) . . ?
C46 C48 H48 120.0 . . ?
C46 C48 C50 120.0 . . ?
C50 C48 H48 120.0 . . ?
C48 C50 Cl6 118.8(7) . . ?
C52 C50 Cl6 121.1(7) . . ?
C52 C50 C48 120.0 . . ?
C50 C52 Cl8 120.3(7) . . ?
C54 C52 Cl8 119.7(7) . . ?
C54 C52 C50 120.0 . . ?
C52 C54 H54 120.0 . . ?
C52 C54 C56 120.0 . . ?
C56 C54 H54 120.0 . . ?
C46 C56 C32 111.4(9) . . ?
C54 C56 C32 128.6(9) . . ?
C54 C56 C46 120.0 . . ?
N2 C58 C44 171.2(13) . . ?
C26 C60 H60A 99.7 . . ?
C26 C60 H60B 99.7 . . ?
H60A C60 H60B 104.1 . . ?
C27 C60 C26 148.1(13) . . ?
C27 C60 H60A 99.7 . . ?
C27 C60 H60B 99.7 . . ?
C30 C61 H61 113.5 . . ?
C2 C61 C30 132.9(11) . . ?
C2 C61 H61 113.5 . . ?
C21 C31 S2 131.4(11) . . ?
C53 C31 S2 115.9(7) . . ?
C53 C31 C21 112.6(11) . . ?
C34 C2 C13 101.2(11) . . ?
C61 C2 C34 127.9(10) . . ?
C61 C2 C13 130.8(12) . . ?
C37 C17 S3 116.4(7) . . ?
C37 C17 C53 108.5(9) . . ?
C53 C17 S3 135.1(9) . . ?
C32 C35 C5 108.6(10) . . ?
C21 C35 C32 124.7(12) . . ?
C21 C35 C5 126.1(11) . . ?
C40 C9 H9A 104.1 . . ?
C40 C9 H9B 104.1 . . ?
C40 C9 C57 132.7(19) . . ?
H9A C9 H9B 105.5 . . ?
C57 C9 H9A 104.1 . . ?
C57 C9 H9B 104.1 . . ?
C36 C37 S2 133.1(8) . . ?
C17 C37 S2 118.2(7) . . ?
C17 C37 C36 108.7(8) . . ?
C38 C19 H19 108.0 . . ?
C38 C19 C7 102.4(11) . . ?
C43 C19 C38 114.6(11) . . ?
C43 C19 H19 108.0 . . ?
C43 C19 C7 115.6(11) . . ?
C7 C19 H19 108.0 . . ?
C24 C5 C46 135.4(13) . . ?
C24 C5 C35 122.9(11) . . ?
C46 C5 C35 101.6(10) . . ?
C31 C21 H21 115.0 . . ?
C35 C21 C31 130.0(14) . . ?
C35 C21 H21 115.0 . . ?
C19 C43 H43A 108.3 . . ?
C19 C43 H43B 108.3 . . ?
C39 C43 C19 115.8(15) . . ?
C39 C43 H43A 108.3 . . ?
C39 C43 H43B 108.3 . . ?
H43A C43 H43B 107.4 . . ?
N5 C11 C44 177.3(17) . . ?
C23 C45 C25 120.0 . . ?
C23 C45 C13 111.2(9) . . ?
C25 C45 C13 128.8(9) . . ?
C45 C23 C34 102.9(9) . . ?
C45 C23 C47 120.0 . . ?
C47 C23 C34 137.0(9) . . ?
C23 C47 H47 120.0 . . ?
C23 C47 C3 120.0 . . ?
C3 C47 H47 120.0 . . ?
C47 C3 Cl4 116.7(6) . . ?
C49 C3 Cl4 123.3(6) . . ?
C49 C3 C47 120.0 . . ?
C3 C49 Cl1 116.9(7) . . ?
C3 C49 C25 120.0 . . ?
C25 C49 Cl1 123.1(7) . . ?
C45 C25 H25 120.0 . . ?
C49 C25 C45 120.0 . . ?
C49 C25 H25 120.0 . . ?
N3 C51 C24 170.0(19) . . ?
C44 C13 C2 115.8(11) . . ?
C44 C13 C45 134.2(11) . . ?
C45 C13 C2 109.9(11) . . ?
C31 C53 C17 109.8(9) . . ?
C31 C53 C41 132.3(11) . . ?
C17 C53 C41 117.7(11) . . ?
C40 C55 C33 121.6(13) . . ?
C40 C55 H55A 106.9 . . ?
C40 C55 H55B 106.9 . . ?
C33 C55 H55A 106.9 . . ?
C33 C55 H55B 106.9 . . ?
H55A C55 H55B 106.7 . . ?
C59 Br2 H59B 30.85(15) . 2_556 ?
C9 C57 H57A 94.7 . . ?
C9 C57 H57B 94.7 . . ?
H57A C57 H57B 103.2 . . ?
C29 C57 C9 165(3) . . ?
C29 C57 H57A 94.7 . . ?
C29 C57 H57B 94.7 . . ?
Br2 C59 Br2 150.0(10) . 2_556 ?
Br3 C59 Br3 116.0(10) 2_556 . ?
Br3 C59 H59A 108.3 2_556 . ?
Br3 C59 H59A 108.3 . . ?
Br3 C59 H59B 108.3 . . ?
Br3 C59 H59B 108.3 2_556 . ?
H59A C59 H59B 107.4 . . ?
Br1 C15 Br4 123.9(13) . . ?
Br1 C15 H15A 106.4 . . ?
Br1 C15 H15B 106.4 . . ?
Br4 C15 H15A 106.4 . . ?
Br4 C15 H15B 106.4 . . ?
H15A C15 H15B 106.4 . . ?

loop_
_geom_bond_atom_site_label_1
_geom_bond_atom_site_label_2
_geom_bond_distance
_geom_bond_site_symmetry_2
_geom_bond_publ_flag
S1 C18 1.720(7) . ?
S1 C22 1.727(8) . ?
S4 N4 1.617(7) . ?
S4 N6 1.615(8) . ?
S5 C16 1.724(8) . ?
S5 C30 1.749(9) . ?
S3 C42 1.735(9) . ?
S3 C17 1.688(10) . ?
S2 C31 1.753(10) . ?
S2 C37 1.714(8) . ?
Cl1 C49 1.712(7) . ?
Cl4 C3 1.767(8) . ?
Cl6 C50 1.742(7) . ?
Cl8 C52 1.698(10) . ?
N1 C1 1.424(10) . ?
N1 C12 1.442(9) . ?
N1 C38 1.468(11) . ?
N4 C4 1.370(8) . ?
N6 C6 1.352(8) . ?
N8 C10 1.437(8) . ?
N8 C28 1.480(12) . ?
N8 C36 1.370(11) . ?
O1 C32 1.357(11) . ?
C1 C16 1.411(10) . ?
C1 C18 1.359(11) . ?
C4 C6 1.3900 . ?
C4 C14 1.3900 . ?
C6 C8 1.3900 . ?
C8 C10 1.3900 . ?
C8 C42 1.393(9) . ?
C10 C12 1.3900 . ?
C12 C14 1.3900 . ?
C14 C18 1.423(8) . ?
C16 C22 1.393(9) . ?
N2 C58 1.244(12) . ?
C20 C24 1.309(12) . ?
C20 N7 1.254(12) . ?
C22 C26 1.396(10) . ?
C24 C5 1.254(14) . ?
C24 C51 1.407(13) . ?
C26 C30 1.411(9) . ?
C26 C60 1.616(12) . ?
C28 H28A 0.9900 . ?
C28 H28B 0.9900 . ?
C28 C40 1.537(14) . ?
C30 C61 1.449(10) . ?
C32 C56 1.391(9) . ?
C32 C35 1.402(11) . ?
C34 O2 1.339(12) . ?
C34 C2 1.411(11) . ?
C34 C23 1.442(10) . ?
C36 C42 1.395(14) . ?
C36 C37 1.456(11) . ?
C38 H38A 0.9900 . ?
C38 H38B 0.9900 . ?
C38 C19 1.616(16) . ?
C40 H40 1.0000 . ?
C40 C9 1.539(14) . ?
C40 C55 1.460(11) . ?
C44 C58 1.347(12) . ?
C44 C11 1.426(12) . ?
C44 C13 1.375(16) . ?
C46 C48 1.3900 . ?
C46 C56 1.3900 . ?
C46 C5 1.371(11) . ?
C48 H48 0.9500 . ?
C48 C50 1.3900 . ?
C50 C52 1.3900 . ?
C52 C54 1.3900 . ?
C54 H54 0.9500 . ?
C54 C56 1.3900 . ?
C60 H60A 0.9900 . ?
C60 H60B 0.9900 . ?
C60 C27 1.608(16) . ?
C61 H61 0.9500 . ?
C61 C2 1.393(12) . ?
C31 C21 1.436(10) . ?
C31 C53 1.420(11) . ?
C2 C13 1.463(12) . ?
C33 C55 1.556(11) . ?
C17 C37 1.415(10) . ?
C17 C53 1.471(12) . ?
C35 C5 1.572(13) . ?
C35 C21 1.321(12) . ?
C9 H9A 0.9900 . ?
C9 H9B 0.9900 . ?
C9 C57 1.676(16) . ?
C19 H19 1.0000 . ?
C19 C43 1.482(13) . ?
C19 C7 1.700(15) . ?
C39 C43 1.452(15) . ?
N5 C11 1.227(11) . ?
C41 C53 1.610(12) . ?
C21 H21 0.9500 . ?
N3 C51 1.250(12) . ?
C43 H43A 0.9900 . ?
C43 H43B 0.9900 . ?
C45 C23 1.3900 . ?
C45 C25 1.3900 . ?
C45 C13 1.401(12) . ?
C23 C47 1.3900 . ?
C47 H47 0.9500 . ?
C47 C3 1.3900 . ?
C3 C49 1.3900 . ?
C49 C25 1.3900 . ?
C25 H25 0.9500 . ?
C55 H55A 0.9900 . ?
C55 H55B 0.9900 . ?
Br1 C15 1.800(16) . ?
Br4 C15 1.829(16) . ?
Br2 C59 1.913(9) . ?
Br2 H59B 1.776(11) 2_556 ?
Br3 C59 1.746(11) . ?
C57 H57A 0.9900 . ?
C57 H57B 0.9900 . ?
C57 C29 1.656(18) . ?
C59 H59A 0.9900 . ?
C59 H59B 0.9900 . ?
C15 H15A 0.9900 . ?
C15 H15B 0.9900 . ?

loop_
_geom_torsion_atom_site_label_1
_geom_torsion_atom_site_label_2
_geom_torsion_atom_site_label_3
_geom_torsion_atom_site_label_4
_geom_torsion
_geom_torsion_site_symmetry_1
_geom_torsion_site_symmetry_2
_geom_torsion_site_symmetry_3
_geom_torsion_site_symmetry_4
_geom_torsion_publ_flag
S1 C22 C26 C30 -175.4(7) . . . . ?
S1 C22 C26 C60 2.9(13) . . . . ?
S4 N4 C4 C6 0.2(5) . . . . ?
S4 N4 C4 C14 179.8(3) . . . . ?
S4 N6 C6 C4 0.8(5) . . . . ?
S4 N6 C6 C8 -179.6(3) . . . . ?
S5 C16 C22 S1 176.7(4) . . . . ?
S5 C16 C22 C26 -0.8(9) . . . . ?
S5 C30 C61 C2 -2.9(14) . . . . ?
S3 C17 C37 S2 179.0(5) . . . . ?
S3 C17 C37 C36 -0.1(10) . . . . ?
S3 C17 C53 C31 -178.7(9) . . . . ?
S3 C17 C53 C41 -2.9(19) . . . . ?
S2 C31 C21 C35 2(2) . . . . ?
S2 C31 C53 C17 -2.1(14) . . . . ?
S2 C31 C53 C41 -177.1(12) . . . . ?
Cl1 C49 C25 C45 178.9(6) . . . . ?
Cl4 C3 C49 Cl1 1.4(6) . . . . ?
Cl4 C3 C49 C25 -179.7(6) . . . . ?
Cl6 C50 C52 Cl8 -1.2(6) . . . . ?
Cl6 C50 C52 C54 178.6(6) . . . . ?
Cl8 C52 C54 C56 179.8(6) . . . . ?
N1 C1 C16 S5 0.9(15) . . . . ?
N1 C1 C16 C22 177.0(8) . . . . ?
N1 C1 C18 S1 -179.9(5) . . . . ?
N1 C1 C18 C14 2.9(8) . . . . ?
N1 C12 C14 C4 179.9(4) . . . . ?
N1 C12 C14 C18 1.9(5) . . . . ?
N1 C38 C19 C43 -51.7(17) . . . . ?
N1 C38 C19 C7 -177.7(9) . . . . ?
N4 S4 N6 C6 -0.6(5) . . . . ?
N4 C4 C6 N6 -0.6(5) . . . . ?
N4 C4 C6 C8 179.7(5) . . . . ?
N4 C4 C14 C12 -179.6(5) . . . . ?
N4 C4 C14 C18 -2.2(7) . . . . ?
N6 S4 N4 C4 0.2(5) . . . . ?
N6 C6 C8 C10 -179.6(6) . . . . ?
N6 C6 C8 C42 -0.1(7) . . . . ?
N8 C10 C12 N1 -2.2(7) . . . . ?
N8 C10 C12 C14 177.6(6) . . . . ?
N8 C28 C40 C9 -173.2(12) . . . . ?
N8 C28 C40 C55 38.5(19) . . . . ?
N8 C36 C42 S3 179.0(5) . . . . ?
N8 C36 C42 C8 1.1(9) . . . . ?
N8 C36 C37 S2 1.1(16) . . . . ?
N8 C36 C37 C17 180.0(9) . . . . ?
O1 C32 C56 C46 -176.5(7) . . . . ?
O1 C32 C56 C54 2.1(12) . . . . ?
O1 C32 C35 C5 178.3(10) . . . . ?
O1 C32 C35 C21 -10(2) . . . . ?
C1 N1 C12 C10 179.6(4) . . . . ?
C1 N1 C12 C14 -0.2(6) . . . . ?
C1 N1 C38 C19 94.3(10) . . . . ?
C1 C16 C22 S1 -0.3(9) . . . . ?
C1 C16 C22 C26 -177.7(7) . . . . ?
C4 C6 C8 C10 0.0 . . . . ?
C4 C6 C8 C42 179.5(6) . . . . ?
C4 C14 C18 S1 3.2(10) . . . . ?
C4 C14 C18 C1 179.3(4) . . . . ?
C6 C4 C14 C12 0.0 . . . . ?
C6 C4 C14 C18 177.4(6) . . . . ?
C6 C8 C10 N8 -178.2(4) . . . . ?
C6 C8 C10 C12 0.0 . . . . ?
C6 C8 C42 S3 1.3(12) . . . . ?
C6 C8 C42 C36 178.4(5) . . . . ?
C8 C10 C12 N1 -179.8(6) . . . . ?
C8 C10 C12 C14 0.0 . . . . ?
C10 N8 C28 C40 -91.8(12) . . . . ?
C10 N8 C36 C42 0.3(9) . . . . ?
C10 N8 C36 C37 -178.5(9) . . . . ?
C10 C8 C42 S3 -179.1(7) . . . . ?
C10 C8 C42 C36 -2.1(7) . . . . ?
C10 C12 C14 C4 0.0 . . . . ?
C10 C12 C14 C18 -177.9(4) . . . . ?
C12 N1 C1 C16 -176.2(8) . . . . ?
C12 N1 C1 C18 -1.7(8) . . . . ?
C12 N1 C38 C19 -79.9(12) . . . . ?
C12 C14 C18 S1 -179.2(6) . . . . ?
C12 C14 C18 C1 -3.1(6) . . . . ?
C14 C4 C6 N6 179.7(5) . . . . ?
C14 C4 C6 C8 0.0 . . . . ?
C16 S5 C30 C26 0.8(7) . . . . ?
C16 S5 C30 C61 -178.5(8) . . . . ?
C16 C1 C18 S1 -3.9(8) . . . . ?
C16 C1 C18 C14 178.9(6) . . . . ?
C16 C22 C26 C30 1.3(10) . . . . ?
C16 C22 C26 C60 179.6(8) . . . . ?
C18 S1 C22 C16 -1.5(6) . . . . ?
C18 S1 C22 C26 175.1(8) . . . . ?
C18 C1 C16 S5 -173.5(6) . . . . ?
C18 C1 C16 C22 2.6(9) . . . . ?
C20 C24 C5 C46 -178.5(12) . . . . ?
C20 C24 C5 C35 0(2) . . . . ?
C20 C24 C51 N3 -167(11) . . . . ?
C22 S1 C18 C1 3.1(6) . . . . ?
C22 S1 C18 C14 179.1(7) . . . . ?
C22 C26 C30 S5 -1.4(10) . . . . ?
C22 C26 C30 C61 178.0(7) . . . . ?
C22 C26 C60 C27 18(3) . . . . ?
C26 C30 C61 C2 177.8(9) . . . . ?
C28 N8 C10 C8 174.4(7) . . . . ?
C28 N8 C10 C12 -3.4(11) . . . . ?
C28 N8 C36 C42 -176.4(7) . . . . ?
C28 N8 C36 C37 4.8(14) . . . . ?
C28 C40 C9 C57 49(3) . . . . ?
C28 C40 C55 C33 -146.9(15) . . . . ?
C30 S5 C16 C1 175.9(9) . . . . ?
C30 S5 C16 C22 0.0(6) . . . . ?
C30 C26 C60 C27 -164(2) . . . . ?
C30 C61 C2 C34 5.0(17) . . . . ?
C30 C61 C2 C13 -176.7(9) . . . . ?
C32 C35 C5 C24 177.5(11) . . . . ?
C32 C35 C5 C46 -3.3(12) . . . . ?
C32 C35 C21 C31 9(2) . . . . ?
C34 C2 C13 C44 178.0(9) . . . . ?
C34 C2 C13 C45 0.5(10) . . . . ?
C34 C23 C47 C3 -177.9(10) . . . . ?
C36 N8 C10 C8 -1.5(6) . . . . ?
C36 N8 C10 C12 -179.4(5) . . . . ?
C36 N8 C28 C40 83.7(12) . . . . ?
C38 N1 C1 C16 7.9(13) . . . . ?
C38 N1 C1 C18 -177.5(7) . . . . ?
C38 N1 C12 C10 -5.8(12) . . . . ?
C38 N1 C12 C14 174.4(9) . . . . ?
C38 C19 C43 C39 172.0(14) . . . . ?
O2 C34 C2 C61 -2(2) . . . . ?
O2 C34 C2 C13 179.4(13) . . . . ?
O2 C34 C23 C45 -179.1(9) . . . . ?
O2 C34 C23 C47 -0.9(16) . . . . ?
C40 C9 C57 C29 173(8) . . . . ?
C42 S3 C17 C37 -0.8(8) . . . . ?
C42 S3 C17 C53 -179.8(12) . . . . ?
C42 C8 C10 N8 2.2(5) . . . . ?
C42 C8 C10 C12 -179.6(5) . . . . ?
C42 C36 C37 S2 -177.6(7) . . . . ?
C42 C36 C37 C17 1.2(10) . . . . ?
C46 C48 C50 Cl6 -178.7(6) . . . . ?
C46 C48 C50 C52 0.0 . . . . ?
C48 C46 C56 C32 178.8(7) . . . . ?
C48 C46 C56 C54 0.0 . . . . ?
C48 C46 C5 C24 0.6(19) . . . . ?
C48 C46 C5 C35 -178.5(6) . . . . ?
C48 C50 C52 Cl8 -179.8(7) . . . . ?
C48 C50 C52 C54 0.0 . . . . ?
C50 C52 C54 C56 0.0 . . . . ?
C52 C54 C56 C32 -178.6(8) . . . . ?
C52 C54 C56 C46 0.0 . . . . ?
C56 C32 C35 C5 1.4(12) . . . . ?
C56 C32 C35 C21 173.3(11) . . . . ?
C56 C46 C48 C50 0.0 . . . . ?
C56 C46 C5 C24 -177.0(13) . . . . ?
C56 C46 C5 C35 3.9(10) . . . . ?
C58 C44 C13 C2 -6.7(18) . . . . ?
C58 C44 C13 C45 170.1(12) . . . . ?
C60 C26 C30 S5 -179.4(8) . . . . ?
C60 C26 C30 C61 -0.1(14) . . . . ?
C61 C2 C13 C44 -0.5(15) . . . . ?
C61 C2 C13 C45 -178.1(9) . . . . ?
C31 S2 C37 C36 179.3(9) . . . . ?
C31 S2 C37 C17 0.5(8) . . . . ?
C2 C34 C23 C45 1.3(10) . . . . ?
C2 C34 C23 C47 179.5(7) . . . . ?
C17 S3 C42 C8 178.5(9) . . . . ?
C17 S3 C42 C36 1.6(7) . . . . ?
C35 C32 C56 C46 1.0(9) . . . . ?
C35 C32 C56 C54 179.7(7) . . . . ?
C9 C40 C55 C33 66(2) . . . . ?
C37 S2 C31 C21 177.7(11) . . . . ?
C37 S2 C31 C53 0.9(10) . . . . ?
C37 C36 C42 S3 -1.9(9) . . . . ?
C37 C36 C42 C8 -179.8(6) . . . . ?
C37 C17 C53 C31 2.3(14) . . . . ?
C37 C17 C53 C41 178.1(11) . . . . ?
C5 C24 C51 N3 15(12) . . . . ?
C5 C46 C48 C50 -177.4(9) . . . . ?
C5 C46 C56 C32 -3.4(8) . . . . ?
C5 C46 C56 C54 177.8(8) . . . . ?
C5 C35 C21 C31 179.8(10) . . . . ?
C21 C31 C53 C17 -179.4(9) . . . . ?
C21 C31 C53 C41 6(2) . . . . ?
C21 C35 C5 C24 6(2) . . . . ?
C21 C35 C5 C46 -175.0(12) . . . . ?
C11 C44 C13 C2 176.5(8) . . . . ?
C11 C44 C13 C45 -6.7(17) . . . . ?
C45 C23 C47 C3 0.0 . . . . ?
C23 C34 C2 C61 177.5(8) . . . . ?
C23 C34 C2 C13 -1.1(11) . . . . ?
C23 C45 C25 C49 0.0 . . . . ?
C23 C45 C13 C44 -176.6(10) . . . . ?
C23 C45 C13 C2 0.3(9) . . . . ?
C23 C47 C3 Cl4 179.7(6) . . . . ?
C23 C47 C3 C49 0.0 . . . . ?
C47 C3 C49 Cl1 -179.0(6) . . . . ?
C47 C3 C49 C25 0.0 . . . . ?
C3 C49 C25 C45 0.0 . . . . ?
C25 C45 C23 C34 178.5(7) . . . . ?
C25 C45 C23 C47 0.0 . . . . ?
C25 C45 C13 C44 3.9(16) . . . . ?
C25 C45 C13 C2 -179.1(6) . . . . ?
C51 C24 C5 C46 -1(2) . . . . ?
C51 C24 C5 C35 177.8(12) . . . . ?
C13 C45 C23 C34 -1.0(7) . . . . ?
C13 C45 C23 C47 -179.5(7) . . . . ?
C13 C45 C25 C49 179.4(9) . . . . ?
C53 C31 C21 C35 179.2(13) . . . . ?
C53 C17 C37 S2 -1.8(11) . . . . ?
C53 C17 C37 C36 179.2(8) . . . . ?
C55 C40 C9 C57 -162.1(19) . . . . ?
C7 C19 C43 C39 -69(2) . . . . ?

loop_
_smtbx_masks_void_nr
_smtbx_masks_void_average_x
_smtbx_masks_void_average_y
_smtbx_masks_void_average_z
_smtbx_masks_void_volume
_smtbx_masks_void_count_electrons
_smtbx_masks_void_content
1 0.365 -0.012 -0.666 7747.6 2795.2 ?
2 0.032 0.368 0.612 16.9 1.2 ?
3 -0.032 0.368 0.888 16.9 1.1 ?
4 0.032 0.632 0.112 16.9 0.8 ?
5 -0.032 0.632 0.388 16.9 0.7 ?
6 0.468 0.132 0.388 16.9 0.7 ?
7 0.468 0.868 0.888 16.9 1.1 ?
8 0.532 0.132 0.112 16.9 0.8 ?
9 0.532 0.868 0.612 16.9 1.2 ?
